data_2006338
loop_
_publ_author_name
'Andrade, L. C. R.'
'Paix\~ao, J. A.'
'de Almeida, M. J.'
'Tavares da Silva, E. J.'
'S\'a e Melo, M. L.'
'Campos Neves, A. S.'

_publ_section_title
;
 3\b,4\b-Epoxy-5\b-androstan-17-one
;
_journal_issue 7
_journal_name_full 'Acta Crystallographica Section C'
_journal_page_first 938
_journal_page_last 940
_journal_paper_doi 10.1107/S0108270197002138
_journal_volume 53
_journal_year 1997
_chemical_formula_moiety 'C19 H28 O2'
_chemical_formula_structural 'C19 H28 O2'
_chemical_formula_sum 'C19 H28 O2'
_chemical_formula_weight 228.42
_chemical_melting_point 409.1(10)
_chemical_name_systematic
;
 3\b,4\b-Epoxy-5\b-androstan-17-one'
;
_space_group_IT_number 4
_symmetry_cell_setting monoclinic
_symmetry_space_group_name_Hall 'P 2yb'
_symmetry_space_group_name_H-M 'P 1 21 1'
_audit_creation_method SHELXL
_cell_angle_alpha 90.00
_cell_angle_beta 106.49(2)
_cell_angle_gamma 90.00
_cell_formula_units_Z 4
_cell_length_a 12.041(2)
_cell_length_b 10.731(2)
_cell_length_c 13.011(2)
_cell_measurement_reflns_used 25
_cell_measurement_temperature 293(2)
_cell_measurement_theta_max 15
_cell_measurement_theta_min 8
_cell_volume 1612.0(5)
_computing_cell_refinement 'CAD-4 software'
_computing_data_collection 'CAD-4 software (Enraf-Nonius, 1989)'
_computing_data_reduction 'Enraf Nonius SDP-Plus (Frenz, 1985)'
_computing_molecular_graphics 'ORTEPII (Johnson, 1976)'
_computing_publication_material SHELXL-93
_computing_structure_refinement 'SHELXL-93 (Sheldrick, 1993)'
_computing_structure_solution 'MULTAN11/82 (Main et al., 1982)'
_diffrn_ambient_temperature 293(2)
_diffrn_measurement_device 'CAD4 Enraf-Nonius'
_diffrn_measurement_method 'profile data from \w-2\q scans'
_diffrn_radiation_monochromator graphite
_diffrn_radiation_source 'fine-focus sealed tube'
_diffrn_radiation_type MoK\a
_diffrn_radiation_wavelength 0.71073
_diffrn_reflns_av_R_equivalents 0.0482
_diffrn_reflns_av_sigmaI/netI 0.0484
_diffrn_reflns_limit_h_max 13
_diffrn_reflns_limit_h_min -14
_diffrn_reflns_limit_k_max 12
_diffrn_reflns_limit_k_min -12
_diffrn_reflns_limit_l_max 15
_diffrn_reflns_limit_l_min -15
_diffrn_reflns_number 4537
_diffrn_reflns_theta_max 25.0
_diffrn_reflns_theta_min 5.0
_diffrn_standards_decay_% 1
_diffrn_standards_interval_count 120
_diffrn_standards_number 3
_exptl_absorpt_coefficient_mu 0.075
_exptl_absorpt_correction_type none
_exptl_crystal_colour colourless
_exptl_crystal_density_diffrn 1.188
_exptl_crystal_density_method 'not measured'
_exptl_crystal_description parallelepiped
_exptl_crystal_F_000 632
_exptl_crystal_size_max 0.56
_exptl_crystal_size_mid 0.37
_exptl_crystal_size_min 0.12
_refine_diff_density_max .107
_refine_diff_density_min -.103
_refine_ls_abs_structure_details 'Flack (1983)'
_refine_ls_abs_structure_Flack 0.5(19)
_refine_ls_extinction_method none
_refine_ls_goodness_of_fit_all 1.027
_refine_ls_goodness_of_fit_obs 1.087
_refine_ls_hydrogen_treatment 'H atoms riding'
_refine_ls_matrix_type full
_refine_ls_number_parameters 383
_refine_ls_number_reflns 3132
_refine_ls_number_restraints 1
_refine_ls_restrained_S_all 1.027
_refine_ls_restrained_S_obs 1.087
_refine_ls_R_factor_all 0.0708
_refine_ls_R_factor_obs .0383
_refine_ls_shift/esd_max 0.000
_refine_ls_shift/esd_mean 0.000
_refine_ls_structure_factor_coef Fsqd
_refine_ls_weighting_details 'w = 1/[\s^2^(Fo^2^)+(0.0530P)^2^+0.1879P] where P=(Fo^2^+2Fc^2^)/3'
_refine_ls_weighting_scheme calc
_refine_ls_wR_factor_all 0.0958
_refine_ls_wR_factor_obs .0872
_reflns_number_observed 2415
_reflns_number_total 3132
_reflns_observed_criterion >2sigma(I)
_cod_data_source_file sk1084.cif
_cod_data_source_block and5
_cod_depositor_comments
;
The following automatic conversions were performed:

'_chemical_melting_point' value '136(1)_C' was changed to '409.1(10)'
- it was converted from degrees Celsius(C) to Kelvins(K).

Automatic conversion script
Id: cif_fix_values 1646 2011-03-28 12:23:43Z adriana 

The following automatic conversions were performed:

'_chemical_melting_point' value '136(1)_C' was changed to '409.1(10)'
- it was converted from degrees Celsius(C) to Kelvins(K).

Automatic conversion script
Id: cif_fix_values 1715 2011-07-08 13:25:40Z adriana 

The following automatic conversions were performed:

'_refine_ls_weighting_scheme' value 'calc w =
1/[\s^2^(Fo^2^)+(0.0530P)^2^+0.1879P] where P=(Fo^2^+2Fc^2^)/3' was
changed to 'calc'. New tag '_refine_ls_weighting_details' was
created. The value of the new tag was set to 'w =
1/[\s^2^(Fo^2^)+(0.0530P)^2^+0.1879P] where P=(Fo^2^+2Fc^2^)/3'.

Automatic conversion script
Id: cif_fix_values 3143 2015-03-26 13:38:13Z robertas 
;
_cod_original_cell_volume 1611.9(5)
_cod_original_sg_symbol_H-M 'P 21'
_cod_database_code 2006338

loop_
_symmetry_equiv_pos_as_xyz
'x, y, z'
'-x, y+1/2, -z'

loop_
_atom_site_aniso_label
_atom_site_aniso_U_11
_atom_site_aniso_U_22
_atom_site_aniso_U_33
_atom_site_aniso_U_12
_atom_site_aniso_U_13
_atom_site_aniso_U_23
C1 .076(3) .047(3) .059(3) .006(2) .024(2) .012(2)
C2 .076(3) .048(3) .075(3) .015(2) .027(2) .010(2)
C3 .077(3) .039(2) .071(3) .002(2) .030(2) .000(2)
C4 .069(3) .040(2) .056(3) -.010(2) .022(2) -.006(2)
C5 .050(2) .048(2) .052(3) -.008(2) .018(2) -.003(2)
C6 .045(2) .055(2) .054(2) -.004(2) .004(2) -.005(2)
C7 .046(2) .040(2) .047(2) .000(2) .006(2) .000(2)
C8 .041(2) .040(2) .037(2) .004(2) .0095(15) -.005(2)
C9 .049(2) .041(2) .039(2) .002(2) .008(2) .000(2)
C10 .056(2) .050(2) .035(2) -.001(2) .022(2) .007(2)
C11 .064(3) .056(3) .055(3) -.002(2) -.001(2) .008(2)
C12 .057(2) .065(3) .063(3) -.004(2) -.010(2) .002(2)
C13 .048(2) .048(2) .046(2) -.007(2) .015(2) -.013(2)
C14 .044(2) .040(2) .041(2) .004(2) .011(2) -.005(2)
C15 .061(2) .043(2) .056(3) -.001(2) .017(2) -.001(2)
C16 .084(3) .041(2) .071(3) -.007(2) .026(2) -.003(2)
C17 .058(3) .052(3) .074(3) -.007(2) .021(2) -.035(2)
C18 .086(3) .074(3) .060(3) -.020(2) .029(2) -.027(2)
C19 .088(3) .067(3) .051(3) .000(2) .032(2) .000(2)
O3 .101(2) .042(2) .092(2) -.017(2) .038(2) -.009(2)
O17 .069(2) .082(2) .104(3) -.020(2) .025(2) -.023(2)
C1' .072(3) .048(3) .050(3) .007(2) .019(2) .014(2)
C2' .073(3) .041(2) .063(3) -.008(2) .017(2) .003(2)
C3' .065(3) .038(2) .059(3) .006(2) .007(2) -.001(2)
C4' .063(2) .036(2) .055(3) .011(2) .015(2) .003(2)
C5' .044(2) .044(2) .039(2) .005(2) .005(2) .005(2)
C6' .043(2) .059(3) .052(2) .000(2) .016(2) -.001(2)
C7' .051(2) .039(2) .052(2) -.002(2) .023(2) .001(2)
C8' .043(2) .037(2) .041(2) -.002(2) .016(2) -.003(2)
C9' .046(2) .041(2) .037(2) -.002(2) .015(2) -.001(2)
C10' .050(2) .043(2) .031(2) -.003(2) .013(2) .007(2)
C11' .069(3) .054(3) .070(3) -.002(2) .038(2) .009(2)
C12' .057(2) .063(3) .082(3) .011(2) .035(2) .007(2)
C13' .050(2) .048(2) .047(2) .005(2) .020(2) -.009(2)
C14' .049(2) .038(2) .035(2) -.004(2) .011(2) -.002(2)
C15' .067(3) .043(2) .063(3) .001(2) .024(2) .006(2)
C16' .084(3) .041(2) .063(3) .009(2) .023(2) .003(2)
C17' .057(3) .046(2) .060(3) .007(2) .015(2) -.014(2)
C18' .086(3) .070(3) .055(3) .011(2) .017(2) -.015(2)
C19' .080(3) .075(3) .038(2) .007(2) .007(2) .005(2)
O3' .087(2) .042(2) .079(2) .0123(15) .015(2) -.0023(14)
O17' .074(2) .086(2) .089(2) .034(2) .026(2) -.003(2)

loop_
_atom_site_label
_atom_site_fract_x
_atom_site_fract_y
_atom_site_fract_z
_atom_site_U_iso_or_equiv
_atom_site_thermal_displace_type
_atom_site_calc_flag
_atom_site_refinement_flags
_atom_site_occupancy
_atom_site_disorder_group
_atom_site_type_symbol
C1 .2584(3) .6385(4) .8525(3) .0598(12) Uani d . 1 . C
H1A .3126(3) .7025(4) .8456(3) .090 Uiso calc R 1 . H
H1B .2082(3) .6208(4) .7813(3) .090 Uiso calc R 1 . H
C2 .1852(3) .6886(4) .9211(3) .0650(12) Uani d . 1 . C
H2A .1591(3) .7720(4) .8972(3) .097 Uiso calc R 1 . H
H2B .1173(3) .6363(4) .9114(3) .097 Uiso calc R 1 . H
C3 .2497(3) .6925(4) 1.0366(4) .0607(12) Uani d . 1 . C
H3 .2023(3) .6987(4) 1.0865(4) .091 Uiso calc R 1 . H
C4 .3596(3) .6271(3) 1.0767(3) .0540(11) Uani d . 1 . C
H4 .3766(3) .5960(3) 1.1504(3) .081 Uiso calc R 1 . H
C5 .4147(3) .5553(4) 1.0045(3) .0492(10) Uani d . 1 . C
H5 .4719(3) .6106(4) .9876(3) .074 Uiso calc R 1 . H
C6 .4803(3) .4423(3) 1.0627(3) .0534(11) Uani d . 1 . C
H6A .5276(3) .4076(3) 1.0206(3) .080 Uiso calc R 1 . H
H6B .5315(3) .4685(3) 1.1312(3) .080 Uiso calc R 1 . H
C7 .3988(3) .3431(3) 1.0810(3) .0459(10) Uani d . 1 . C
H7A .3569(3) .3752(3) 1.1290(3) .069 Uiso calc R 1 . H
H7B .4434(3) .2715(3) 1.1152(3) .069 Uiso calc R 1 . H
C8 .3121(3) .3020(3) .9759(3) .0394(9) Uani d . 1 . C
H8 .3538(3) .2626(3) .9299(3) .059 Uiso calc R 1 . H
C9 .2452(3) .4172(3) .9178(3) .0439(10) Uani d . 1 . C
H9 .2072(3) .4536(3) .9681(3) .066 Uiso calc R 1 . H
C10 .3262(3) .5203(3) .8972(3) .0448(10) Uani d . 1 . C
C11 .1474(3) .3810(4) .8191(3) .0621(12) Uani d . 1 . C
H11A .1808(3) .3491(4) .7646(3) .093 Uiso calc R 1 . H
H11B .1032(3) .4550(4) .7904(3) .093 Uiso calc R 1 . H
C12 .0653(3) .2828(4) .8420(3) .0673(13) Uani d . 1 . C
H12A .0235(3) .3179(4) .8888(3) .101 Uiso calc R 1 . H
H12B .0093(3) .2586(4) .7755(3) .101 Uiso calc R 1 . H
C13 .1324(3) .1694(4) .8945(3) .0472(10) Uani d . 1 . C
C14 .2241(3) .2103(3) .9965(3) .0417(9) Uani d . 1 . C
H14 .1823(3) .2556(3) 1.0394(3) .063 Uiso calc R 1 . H
C15 .2645(3) .0881(4) 1.0564(3) .0531(11) Uani d . 1 . C
H15A .3151(3) .0417(4) 1.0241(3) .080 Uiso calc R 1 . H
H15B .3041(3) .1029(4) 1.1314(3) .080 Uiso calc R 1 . H
C16 .1493(3) .0205(4) 1.0427(4) .0645(12) Uani d . 1 . C
H16A .1585(3) -.0685(4) 1.0350(4) .097 Uiso calc R 1 . H
H16B .1204(3) .0350(4) 1.1040(4) .097 Uiso calc R 1 . H
C17 .0674(4) .0744(4) .9420(3) .0611(12) Uani d . 1 . C
C18 .1809(4) .0953(5) .8160(3) .0712(13) Uani d . 1 . C
H18A .2332(19) .1470(9) .7913(17) .107 Uiso calc R 1 . H
H18B .1184(4) .069(2) .7560(12) .107 Uiso calc R 1 . H
H18C .222(2) .0234(14) .8517(7) .107 Uiso calc R 1 . H
C19 .3899(4) .4779(4) .8173(3) .0663(12) Uani d . 1 . C
H19A .4391(18) .4086(16) .8466(10) .099 Uiso calc R 1 . H
H19B .4361(18) .5452(9) .8034(16) .099 Uiso calc R 1 . H
H19C .3346(4) .453(2) .7516(8) .099 Uiso calc R 1 . H
O3 .3562(2) .7624(3) 1.0653(2) .0761(9) Uani d . 1 . O
O17 -.0337(3) .0469(3) .9074(3) .0852(10) Uani d . 1 . O
C1' .2676(3) .7111(4) .5321(3) .0563(11) Uani d . 1 . C
H1A' .3235(3) .6476(4) .5657(3) .084 Uiso calc R 1 . H
H1B' .2208(3) .7288(4) .5800(3) .084 Uiso calc R 1 . H
C2' .1898(3) .6600(4) .4276(4) .0597(12) Uani d . 1 . C
H2A' .1655(3) .5765(4) .4399(4) .090 Uiso calc R 1 . H
H2B' .1210(3) .7115(4) .4049(4) .090 Uiso calc R 1 . H
C3' .2465(3) .6557(4) .3403(4) .0562(12) Uani d . 1 . C
H3' .1949(3) .6481(4) .2673(4) .084 Uiso calc R 1 . H
C4' .3565(3) .7216(3) .3518(3) .0517(11) Uani d . 1 . C
H4' .3696(3) .7518(3) .2851(3) .078 Uiso calc R 1 . H
C5' .4158(3) .7946(3) .4519(3) .0437(10) Uani d . 1 . C
H5' .4749(3) .7396(3) .4970(3) .066 Uiso calc R 1 . H
C6' .4794(3) .9061(4) .4233(3) .0508(10) Uani d . 1 . C
H6A' .5262(3) .8790(4) .3779(3) .076 Uiso calc R 1 . H
H6B' .5308(3) .9411(4) .4883(3) .076 Uiso calc R 1 . H
C7' .3941(3) 1.0062(3) .3649(3) .0457(10) Uani d . 1 . C
H7A' .4370(3) 1.0780(3) .3517(3) .069 Uiso calc R 1 . H
H7B' .3488(3) .9740(3) .2962(3) .069 Uiso calc R 1 . H
C8' .3134(3) 1.0464(3) .4290(3) .0396(9) Uani d . 1 . C
H8' .3589(3) 1.0868(3) .4951(3) .059 Uiso calc R 1 . H
C9' .2501(3) .9329(3) .4586(3) .0405(9) Uani d . 1 . C
H9' .2067(3) .8957(3) .3902(3) .061 Uiso calc R 1 . H
C10' .3332(3) .8302(3) .5184(3) .0411(10) Uani d . 1 . C
C11' .1592(3) .9714(4) .5141(4) .0604(11) Uani d . 1 . C
H11A' .1983(3) 1.0051(4) .5842(4) .091 Uiso calc R 1 . H
H11B' .1168(3) .8979(4) .5247(4) .091 Uiso calc R 1 . H
C12' .0721(3) 1.0692(4) .4508(4) .0642(12) Uani d . 1 . C
H12A' .0245(3) 1.0324(4) .3849(4) .096 Uiso calc R 1 . H
H12B' .0215(3) 1.0954(4) .4930(4) .096 Uiso calc R 1 . H
C13' .1360(3) 1.1810(4) .4250(3) .0468(10) Uani d . 1 . C
C14' .2219(3) 1.1376(3) .3667(3) .0407(10) Uani d . 1 . C
H14' .1757(3) 1.0904(3) .3048(3) .061 Uiso calc R 1 . H
C15' .2561(3) 1.2581(4) .3198(3) .0564(11) Uani d . 1 . C
H15A' .3108(3) 1.3066(4) .3741(3) .085 Uiso calc R 1 . H
H15B' .2891(3) 1.2407(4) .2614(3) .085 Uiso calc R 1 . H
C16' .1394(4) 1.3246(4) .2798(3) .0625(12) Uani d . 1 . C
H16A' .1489(4) 1.4138(4) .2910(3) .094 Uiso calc R 1 . H
H16B' .1050(4) 1.3090(4) .2040(3) .094 Uiso calc R 1 . H
C17' .0654(4) 1.2723(4) .3439(3) .0545(11) Uani d . 1 . C
C18' .1918(3) 1.2583(4) .5265(3) .0710(13) Uani d . 1 . C
H18A' .1329(5) 1.285(2) .5581(13) .107 Uiso calc R 1 . H
H18B' .230(2) 1.3297(14) .5076(5) .107 Uiso calc R 1 . H
H18C' .2474(18) 1.2080(9) .5770(10) .107 Uiso calc R 1 . H
C19' .4029(3) .8727(4) .6309(3) .0664(13) Uani d . 1 . C
H19A' .4455(19) .9467(15) .6253(3) .100 Uiso calc R 1 . H
H19B' .4558(17) .8080(11) .6646(9) .100 Uiso calc R 1 . H
H19C' .3509(4) .890(3) .6730(8) .100 Uiso calc R 1 . H
O3' .3536(2) .5867(2) .3635(2) .0712(9) Uani d . 1 . O
O17' -.0357(3) 1.2978(3) .3321(3) .0824(10) Uani d . 1 . O

loop_
_atom_type_symbol
_atom_type_description
_atom_type_scat_dispersion_real
_atom_type_scat_dispersion_imag
_atom_type_scat_source
C C .0033 .0016 'International Tables Vol C Tables 4.2.6.8 and 6.1.1.4'
O O .0106 .0060 'International Tables Vol C Tables 4.2.6.8 and 6.1.1.4'
H H .0000 .0000 'International Tables Vol C Tables 4.2.6.8 and 6.1.1.4'

loop_
_geom_angle_atom_site_label_1
_geom_angle_atom_site_label_2
_geom_angle_atom_site_label_3
_geom_angle
_geom_angle_publ_flag
C2 C1 C10 114.0(3) no
C2 C1 H1A 108.8(2) no
C10 C1 H1A 108.8(2) no
C2 C1 H1B 108.8(2) no
C10 C1 H1B 108.8(2) no
H1A C1 H1B 107.7 no
C3 C2 C1 112.4(3) no
C3 C2 H2A 109.1(2) no
C1 C2 H2A 109.1(2) no
C3 C2 H2B 109.1(2) no
C1 C2 H2B 109.1(2) no
H2A C2 H2B 107.9 no
O3 C3 C4 60.5(2) no
O3 C3 C2 116.6(4) no
C4 C3 C2 120.7(4) yes
O3 C3 H3 115.9(2) no
C4 C3 H3 115.9(3) no
C2 C3 H3 115.9(2) no
C3 C4 O3 59.2(2) yes
C3 C4 C5 122.6(3) yes
O3 C4 C5 116.7(3) no
C3 C4 H4 115.5(3) no
O3 C4 H4 115.5(2) no
C5 C4 H4 115.5(2) no
C4 C5 C6 110.7(3) no
C4 C5 C10 112.1(3) no
C6 C5 C10 112.5(3) no
C4 C5 H5 107.1(2) no
C6 C5 H5 107.1(2) no
C10 C5 H5 107.1(2) no
C7 C6 C5 111.7(3) no
C7 C6 H6A 109.3(2) no
C5 C6 H6A 109.3(2) no
C7 C6 H6B 109.3(2) no
C5 C6 H6B 109.3(2) no
H6A C6 H6B 107.9 no
C6 C7 C8 111.7(3) no
C6 C7 H7A 109.3(2) no
C8 C7 H7A 109.3(2) no
C6 C7 H7B 109.3(2) no
C8 C7 H7B 109.3(2) no
H7A C7 H7B 107.9 no
C14 C8 C7 111.1(3) no
C14 C8 C9 108.1(2) no
C7 C8 C9 109.5(3) no
C14 C8 H8 109.4(2) no
C7 C8 H8 109.4(2) no
C9 C8 H8 109.4(2) no
C11 C9 C10 114.2(3) no
C11 C9 C8 112.1(3) no
C10 C9 C8 112.9(3) no
C11 C9 H9 105.5(2) no
C10 C9 H9 105.5(2) no
C8 C9 H9 105.5(2) no
C19 C10 C1 107.8(3) no
C19 C10 C5 109.7(3) no
C1 C10 C5 107.4(3) yes
C19 C10 C9 111.6(3) no
C1 C10 C9 111.3(3) no
C5 C10 C9 108.9(3) no
C9 C11 C12 113.5(3) no
C9 C11 H11A 108.9(2) no
C12 C11 H11A 108.9(2) no
C9 C11 H11B 108.9(2) no
C12 C11 H11B 108.9(2) no
H11A C11 H11B 107.7 no
C13 C12 C11 110.5(3) no
C13 C12 H12A 109.5(2) no
C11 C12 H12A 109.5(2) no
C13 C12 H12B 109.5(2) no
C11 C12 H12B 109.5(2) no
H12A C12 H12B 108.1 no
C12 C13 C17 117.0(3) yes
C12 C13 C14 108.8(3) no
C17 C13 C14 99.7(3) no
C12 C13 C18 111.8(4) no
C17 C13 C18 105.1(3) no
C14 C13 C18 114.1(3) no
C8 C14 C13 113.5(3) no
C8 C14 C15 120.4(3) yes
C13 C14 C15 104.0(3) no
C8 C14 H14 106.0(2) no
C13 C14 H14 106.0(2) no
C15 C14 H14 106.0(2) no
C16 C15 C14 101.5(3) no
C16 C15 H15A 111.5(2) no
C14 C15 H15A 111.5(2) no
C16 C15 H15B 111.5(2) no
C14 C15 H15B 111.5(2) no
H15A C15 H15B 109.3 no
C17 C16 C15 105.5(3) no
C17 C16 H16A 110.7(2) no
C15 C16 H16A 110.7(2) no
C17 C16 H16B 110.7(2) no
C15 C16 H16B 110.7(2) no
H16A C16 H16B 108.8 no
O17 C17 C16 124.7(4) yes
O17 C17 C13 126.4(4) yes
C16 C17 C13 108.9(3) yes
C13 C18 H18A 109.5(2) no
C13 C18 H18B 109.5(2) no
H18A C18 H18B 109.5 no
C13 C18 H18C 109.5(2) no
H18A C18 H18C 109.5 no
H18B C18 H18C 109.5 no
C10 C19 H19A 109.5(2) no
C10 C19 H19B 109.5(2) no
H19A C19 H19B 109.5 no
C10 C19 H19C 109.5(2) no
H19A C19 H19C 109.5 no
H19B C19 H19C 109.5 no
C3 O3 C4 60.3(2) yes
C2' C1' C10' 113.7(3) no
C2' C1' H1A' 108.8(2) no
C10' C1' H1A' 108.8(2) no
C2' C1' H1B' 108.8(2) no
C10' C1' H1B' 108.8(2) no
H1A' C1' H1B' 107.7 no
C3' C2' C1' 113.4(3) no
C3' C2' H2A' 108.9(2) no
C1' C2' H2A' 108.9(2) no
C3' C2' H2B' 108.9(2) no
C1' C2' H2B' 108.9(2) no
H2A' C2' H2B' 107.7 no
O3' C3' C4' 60.0(2) no
O3' C3' C2' 115.8(3) no
C4' C3' C2' 120.3(3) no
O3' C3' H3' 116.3(2) no
C4' C3' H3' 116.3(2) no
C2' C3' H3' 116.3(2) no
O3' C4' C3' 59.1(2) no
O3' C4' C5' 116.3(3) no
C3' C4' C5' 121.8(4) no
O3' C4' H4' 115.8(2) no
C3' C4' H4' 115.8(2) no
C5' C4' H4' 115.8(2) no
C4' C5' C6' 110.1(3) no
C4' C5' C10' 112.9(3) no
C6' C5' C10' 113.0(3) no
C4' C5' H5' 106.8(2) no
C6' C5' H5' 106.8(2) no
C10' C5' H5' 106.8(2) no
C5' C6' C7' 111.1(3) no
C5' C6' H6A' 109.4(2) no
C7' C6' H6A' 109.4(2) no
C5' C6' H6B' 109.4(2) no
C7' C6' H6B' 109.4(2) no
H6A' C6' H6B' 108.0 no
C8' C7' C6' 111.9(3) no
C8' C7' H7A' 109.2(2) no
C6' C7' H7A' 109.2(2) no
C8' C7' H7B' 109.2(2) no
C6' C7' H7B' 109.2(2) no
H7A' C7' H7B' 107.9 no
C7' C8' C14' 111.8(3) no
C7' C8' C9' 110.7(3) no
C14' C8' C9' 107.8(3) no
C7' C8' H8' 108.8(2) no
C14' C8' H8' 108.8(2) no
C9' C8' H8' 108.8(2) no
C11' C9' C8' 112.1(3) no
C11' C9' C10' 113.8(3) no
C8' C9' C10' 113.3(3) no
C11' C9' H9' 105.6(2) no
C8' C9' H9' 105.6(2) no
C10' C9' H9' 105.6(2) no
C19' C10' C1' 107.2(3) no
C19' C10' C5' 110.1(3) no
C1' C10' C5' 107.0(3) no
C19' C10' C9' 111.7(3) no
C1' C10' C9' 111.8(3) no
C5' C10' C9' 108.9(3) no
C9' C11' C12' 113.6(3) no
C9' C11' H11A' 108.9(2) no
C12' C11' H11A' 108.9(2) no
C9' C11' H11B' 108.9(2) no
C12' C11' H11B' 108.9(2) no
H11A' C11' H11B' 107.7 no
C13' C12' C11' 110.2(3) no
C13' C12' H12A' 109.6(2) no
C11' C12' H12A' 109.6(2) no
C13' C12' H12B' 109.6(2) no
C11' C12' H12B' 109.6(2) no
H12A' C12' H12B' 108.1 no
C17' C13' C12' 116.6(3) no
C17' C13' C14' 100.3(3) no
C12' C13' C14' 109.2(3) no
C17' C13' C18' 105.7(3) no
C12' C13' C18' 111.2(4) no
C14' C13' C18' 113.5(3) no
C13' C14' C8' 115.1(3) no
C13' C14' C15' 103.8(3) no
C8' C14' C15' 121.1(3) no
C13' C14' H14' 105.1(2) no
C8' C14' H14' 105.1(2) no
C15' C14' H14' 105.1(2) no
C16' C15' C14' 101.8(3) no
C16' C15' H15A' 111.4(2) no
C14' C15' H15A' 111.4(2) no
C16' C15' H15B' 111.4(2) no
C14' C15' H15B' 111.4(2) no
H15A' C15' H15B' 109.3 no
C17' C16' C15' 105.7(3) no
C17' C16' H16A' 110.6(2) no
C15' C16' H16A' 110.6(2) no
C17' C16' H16B' 110.6(2) no
C15' C16' H16B' 110.6(2) no
H16A' C16' H16B' 108.7 no
O17' C17' C16' 125.5(4) no
O17' C17' C13' 125.4(4) no
C16' C17' C13' 109.1(3) no
C13' C18' H18A' 109.5(2) no
C13' C18' H18B' 109.5(2) no
H18A' C18' H18B' 109.5 no
C13' C18' H18C' 109.5(2) no
H18A' C18' H18C' 109.5 no
H18B' C18' H18C' 109.5 no
C10' C19' H19A' 109.5(2) no
C10' C19' H19B' 109.5(2) no
H19A' C19' H19B' 109.5 no
C10' C19' H19C' 109.5(2) no
H19A' C19' H19C' 109.5 no
H19B' C19' H19C' 109.5 no
C3' O3' C4' 61.0(2) no

loop_
_geom_bond_atom_site_label_1
_geom_bond_atom_site_label_2
_geom_bond_site_symmetry_2
_geom_bond_distance
_geom_bond_publ_flag
C1 C2 . 1.519(6) yes
C1 C10 . 1.530(5) no
C1 H1A . .97 no
C1 H1B . .97 no
C2 C3 . 1.484(5) yes
C2 H2A . .97 no
C2 H2B . .97 no
C3 O3 . 1.440(4) yes
C3 C4 . 1.457(5) yes
C3 H3 . .98 no
C4 O3 . 1.459(4) yes
C4 C5 . 1.507(5) yes
C4 H4 . .98 no
C5 C6 . 1.526(5) no
C5 C10 . 1.543(5) yes
C5 H5 . .98 no
C6 C7 . 1.513(5) no
C6 H6A . .97 no
C6 H6B . .97 no
C7 C8 . 1.532(4) no
C7 H7A . .97 no
C7 H7B . .97 no
C8 C14 . 1.523(5) no
C8 C9 . 1.550(4) no
C8 H8 . .98 no
C9 C11 . 1.526(5) no
C9 C10 . 1.547(5) no
C9 H9 . .98 no
C10 C19 . 1.526(5) no
C11 C12 . 1.531(6) no
C11 H11A . .97 no
C11 H11B . .97 no
C12 C13 . 1.511(5) no
C12 H12A . .97 no
C12 H12B . .97 no
C13 C17 . 1.519(6) yes
C13 C14 . 1.530(4) yes
C13 C18 . 1.535(6) no
C14 C15 . 1.533(5) yes
C14 H14 . .98 no
C15 C16 . 1.530(5) yes
C15 H15A . .97 no
C15 H15B . .97 no
C16 C17 . 1.513(6) yes
C16 H16A . .97 no
C16 H16B . .97 no
C17 O17 . 1.209(4) yes
C18 H18A . .96 no
C18 H18B . .96 no
C18 H18C . .96 no
C19 H19A . .96 no
C19 H19B . .96 no
C19 H19C . .96 no
C1' C2' . 1.518(5) no
C1' C10' . 1.540(5) no
C1' H1A' . .97 no
C1' H1B' . .97 no
C2' C3' . 1.482(6) no
C2' H2A' . .97 no
C2' H2B' . .97 no
C3' O3' . 1.444(4) no
C3' C4' . 1.471(5) no
C3' H3' . .98 no
C4' O3' . 1.457(4) no
C4' C5' . 1.514(5) no
C4' H4' . .98 no
C5' C6' . 1.522(5) no
C5' C10' . 1.540(5) no
C5' H5' . .98 no
C6' C7' . 1.531(5) no
C6' H6A' . .97 no
C6' H6B' . .97 no
C7' C8' . 1.511(5) no
C7' H7A' . .97 no
C7' H7B' . .97 no
C8' C14' . 1.523(4) no
C8' C9' . 1.542(5) no
C8' H8' . .98 no
C9' C11' . 1.530(5) no
C9' C10' . 1.542(5) no
C9' H9' . .98 no
C10' C19' . 1.535(5) no
C11' C12' . 1.546(5) no
C11' H11A' . .97 no
C11' H11B' . .97 no
C12' C13' . 1.514(6) no
C12' H12A' . .97 no
C12' H12B' . .97 no
C13' C17' . 1.512(5) no
C13' C14' . 1.519(5) no
C13' C18' . 1.543(5) no
C14' C15' . 1.536(5) no
C14' H14' . .98 no
C15' C16' . 1.529(5) no
C15' H15A' . .97 no
C15' H15B' . .97 no
C16' C17' . 1.493(6) no
C16' H16A' . .97 no
C16' H16B' . .97 no
C17' O17' . 1.213(4) no
C18' H18A' . .96 no
C18' H18B' . .96 no
C18' H18C' . .96 no
C19' H19A' . .96 no
C19' H19B' . .96 no
C19' H19C' . .96 no

loop_
_geom_torsion_atom_site_label_1
_geom_torsion_atom_site_label_2
_geom_torsion_atom_site_label_3
_geom_torsion_atom_site_label_4
_geom_torsion
_geom_torsion_publ_flag
C10 C1 C2 C3 46.1(5) yes
C1 C2 C3 O3 56.5(5) no
C1 C2 C3 C4 -13.4(5) yes
O3 C3 C4 O3 0.0 no
C2 C3 C4 O3 105.3(4) no
O3 C3 C4 C5 -103.9(4) no
C2 C3 C4 C5 1.4(6) yes
C3 C4 C5 C6 -146.8(4) no
O3 C4 C5 C6 144.2(3) no
C3 C4 C5 C10 -20.3(5) yes
O3 C4 C5 C10 -89.2(4) no
C4 C5 C6 C7 70.5(4) no
C10 C5 C6 C7 -55.8(4) no
C5 C6 C7 C8 56.4(4) no
C6 C7 C8 C14 -175.1(3) no
C6 C7 C8 C9 -55.8(4) no
C14 C8 C9 C11 -52.0(4) no
C7 C8 C9 C11 -173.2(3) no
C14 C8 C9 C10 177.2(3) no
C7 C8 C9 C10 56.1(4) no
C2 C1 C10 C19 177.1(3) no
C2 C1 C10 C5 -64.7(4) yes
C2 C1 C10 C9 54.4(4) no
C4 C5 C10 C19 165.9(3) no
C6 C5 C10 C19 -68.5(4) no
C4 C5 C10 C1 49.0(4) yes
C6 C5 C10 C1 174.5(3) no
C4 C5 C10 C9 -71.7(4) no
C6 C5 C10 C9 53.9(4) no
C11 C9 C10 C19 -63.1(4) no
C8 C9 C10 C19 66.6(4) no
C11 C9 C10 C1 57.3(4) no
C8 C9 C10 C1 -173.0(3) no
C11 C9 C10 C5 175.6(3) no
C8 C9 C10 C5 -54.7(4) no
C10 C9 C11 C12 -177.6(3) no
C8 C9 C11 C12 52.3(5) no
C9 C11 C12 C13 -54.4(5) no
C11 C12 C13 C17 168.4(3) no
C11 C12 C13 C14 56.6(5) no
C11 C12 C13 C18 -70.3(4) no
C7 C8 C14 C13 177.9(3) no
C9 C8 C14 C13 57.7(4) no
C7 C8 C14 C15 -57.9(4) no
C9 C8 C14 C15 -178.1(3) no
C12 C13 C14 C8 -61.1(4) no
C17 C13 C14 C8 175.9(3) no
C18 C13 C14 C8 64.5(5) no
C12 C13 C14 C15 166.2(3) no
C17 C13 C14 C15 43.3(4) no
C18 C13 C14 C15 -68.2(4) no
C8 C14 C15 C16 -171.7(3) no
C13 C14 C15 C16 -43.2(4) no
C14 C15 C16 C17 25.0(4) no
C15 C16 C17 O17 -177.2(4) no
C15 C16 C17 C13 1.6(4) no
C12 C13 C17 O17 34.3(5) no
C14 C13 C17 O17 151.3(4) no
C18 C13 C17 O17 -90.4(5) no
C12 C13 C17 C16 -144.4(4) no
C14 C13 C17 C16 -27.4(4) no
C18 C13 C17 C16 91.0(4) no
C4 C3 O3 C4 0.0 no
C2 C3 O3 C4 -111.8(4) no
C3 C4 O3 C3 0.0 no
C5 C4 O3 C3 113.7(4) no
C10' C1' C2' C3' 45.9(5) no
C1' C2' C3' O3' 56.0(5) no
C1' C2' C3' C4' -12.8(5) no
O3' C3' C4' O3' 0.0 no
C2' C3' C4' O3' 104.1(4) no
O3' C3' C4' C5' -103.7(4) no
C2' C3' C4' C5' 0.4(5) no
O3' C4' C5' C6' 144.2(3) no
C3' C4' C5' C6' -147.4(3) no
O3' C4' C5' C10' -88.4(4) no
C3' C4' C5' C10' -20.0(5) no
C4' C5' C6' C7' 71.8(4) no
C10' C5' C6' C7' -55.5(4) no
C5' C6' C7' C8' 55.5(4) no
C6' C7' C8' C14' -175.0(3) no
C6' C7' C8' C9' -54.8(3) no
C7' C8' C9' C11' -174.5(3) no
C14' C8' C9' C11' -52.0(4) no
C7' C8' C9' C10' 55.1(4) no
C14' C8' C9' C10' 177.7(3) no
C2' C1' C10' C19' 177.5(4) no
C2' C1' C10' C5' -64.4(4) no
C2' C1' C10' C9' 54.8(5) no
C4' C5' C10' C19' 165.3(3) no
C6' C5' C10' C19' -68.9(3) no
C4' C5' C10' C1' 49.2(3) no
C6' C5' C10' C1' 174.9(3) no
C4' C5' C10' C9' -71.9(4) no
C6' C5' C10' C9' 53.9(3) no
C11' C9' C10' C19' -61.3(4) no
C8' C9' C10' C19' 68.2(4) no
C11' C9' C10' C1' 58.8(4) no
C8' C9' C10' C1' -171.7(3) no
C11' C9' C10' C5' 176.9(3) no
C8' C9' C10' C5' -53.6(4) no
C8' C9' C11' C12' 53.0(4) no
C10' C9' C11' C12' -176.9(3) no
C9' C11' C12' C13' -53.9(5) no
C11' C12' C13' C17' 167.4(4) no
C11' C12' C13' C14' 54.8(4) no
C11' C12' C13' C18' -71.3(4) no
C17' C13' C14' C8' 177.2(3) no
C12' C13' C14' C8' -59.8(4) no
C18' C13' C14' C8' 64.9(4) no
C17' C13' C14' C15' 42.5(3) no
C12' C13' C14' C15' 165.6(3) no
C18' C13' C14' C15' -69.8(4) no
C7' C8' C14' C13' 179.0(3) no
C9' C8' C14' C13' 57.2(4) no
C7' C8' C14' C15' -54.8(4) no
C9' C8' C14' C15' -176.6(3) no
C13' C14' C15' C16' -41.5(3) no
C8' C14' C15' C16' -172.6(3) no
C14' C15' C16' C17' 23.4(4) no
C15' C16' C17' O17' -176.5(4) no
C15' C16' C17' C13' 2.8(4) no
C12' C13' C17' O17' 33.6(6) no
C14' C13' C17' O17' 151.3(4) no
C18' C13' C17' O17' -90.5(5) no
C12' C13' C17' C16' -145.7(4) no
C14' C13' C17' C16' -28.0(4) no
C18' C13' C17' C16' 90.2(4) no
C4' C3' O3' C4' 0.0 no
C2' C3' O3' C4' -111.6(4) no
C3' C4' O3' C3' 0.0 no
C5' C4' O3' C3' 112.9(4) no

loop_
_cod_related_entry_id
_cod_related_entry_database
_cod_related_entry_code
1 ChemSpider 24728865
